data_9001857
loop_
_publ_author_name
'Miletich, R.'
'Allan, D. R.'
'Angel, R. J.'

_publ_section_title
;
 The synthetic Cr2+ silicates BaCrSi4O10 and SrCrSi4O10: The missing links in
 the gillespite-type ABSi4O10 series
 CaCrSi4O10
;
_journal_name_full 'American Mineralogist'
_journal_page_first 697
_journal_page_last 707
_journal_volume 82
_journal_year 1997
_chemical_formula_sum 'Ca Cr O10 Si4'
_chemical_name_mineral Gillespite
_space_group_IT_number 130
_symmetry_space_group_name_Hall '-P 4a 2ac'
_symmetry_space_group_name_H-M 'P 4/n c c :2'
_cell_angle_alpha 90
_cell_angle_beta 90
_cell_angle_gamma 90
_cell_length_a 7.3772
_cell_length_b 7.3772
_cell_length_c 15.1231
_cell_formula_units_Z 4
_cell_volume 823.046
_database_code_amcsd 0001913
_exptl_crystal_density_diffrn 2.941
_cod_original_sg_symbol_H-M 'P 4/n c c'
_cod_original_formula_sum 'Ca Cr Si4 O10'
_cod_database_code 9001857

loop_
_space_group_symop_operation_xyz
x,y,z
1/2-y,1/2-x,1/2+z
1/2+y,1/2+x,1/2-z
1/2+y,-x,-z
1/2-y,x,z
x,1/2-y,1/2+z
-x,1/2+y,1/2-z
1/2+x,1/2+y,-z
1/2-x,1/2-y,z
y,x,1/2+z
-y,-x,1/2-z
-y,1/2+x,-z
y,1/2-x,z
1/2-x,y,1/2+z
1/2+x,-y,1/2-z
-x,-y,-z

loop_
_atom_site_aniso_label
_atom_site_aniso_U_11
_atom_site_aniso_U_22
_atom_site_aniso_U_33
_atom_site_aniso_U_12
_atom_site_aniso_U_13
_atom_site_aniso_U_23
Ca 0.01425 0.01425 0.02850 0.00000 0.00000 0.00000
Cr 0.01081 0.01081 0.03198 0.00000 0.00000 0.00000
Si 0.01186 0.01166 0.02873 -0.00014 -0.00006 -0.00102
O1 0.03162 0.03162 0.02873 -0.00245 0.00441 -0.00441
O2 0.01067 0.02379 0.04217 -0.00262 0.00090 -0.00328
O3 0.01362 0.01329 0.03893 0.00163 -0.00068 0.00283

loop_
_atom_site_label
_atom_site_fract_x
_atom_site_fract_y
_atom_site_fract_z
Ca 0.25000 0.75000 0.00000
Cr 0.25000 0.25000 0.07914
Si 0.50303 0.92233 0.14768
O1 0.45734 0.95734 0.25000
O2 0.70527 0.99877 0.12658
O3 0.35742 0.00147 0.08218

loop_
_cod_related_entry_id
_cod_related_entry_database
_cod_related_entry_code
1 AMCSD 0001913
